data_4003330
loop_
_publ_author_name
'Guo, Shu'
'Jiang, Xingxing'
'Liu, Lijuan'
'Xia, Mingjun'
'Fang, Zhi'
'Wang, Xiaoyang'
'Lin, Zheshuai'
'Chen, Chuangtian'

_publ_section_title
;
 BaBe2BO3F3: A KBBF-Type Deep-Ultraviolet Nonlinear Optical Material with
 Reinforced [Be2BO3F2]\\infty Layers and Short Phase-Matching Wavelength
;
_journal_issue 24
_journal_name_full 'Chemistry of Materials'
_journal_page_first 8871
_journal_paper_doi 10.1021/acs.chemmater.6b04403
_journal_volume 28
_journal_year 2016
_chemical_formula_moiety 'B O3, 3(F), Ba, 2(Be)'
_chemical_formula_sum 'B Ba Be2 F3 O3'
_chemical_formula_weight 271.16
_space_group_IT_number 173
_space_group_name_Hall 'P 6c'
_space_group_name_H-M_alt 'P 63'
_symmetry_cell_setting hexagonal
_symmetry_space_group_name_H-M 'P 63'
_atom_sites_solution_hydrogens constr
_atom_sites_solution_primary direct
_atom_sites_solution_secondary difmap
_audit_creation_method SHELXL-97
_cell_angle_alpha 90.00
_cell_angle_beta 90.00
_cell_angle_gamma 120.00
_cell_formula_units_Z 6
_cell_length_a 7.6279(11)
_cell_length_b 7.6279(11)
_cell_length_c 13.990(3)
_cell_measurement_reflns_used 2699
_cell_measurement_temperature 153.1500
_cell_measurement_theta_max 31.4507
_cell_measurement_theta_min 2.9121
_cell_volume 705.0(2)
_computing_structure_refinement 'SHELXL-97 (Sheldrick, 1997)'
_computing_structure_solution 'SHELXS-97 (Sheldrick, 1990)'
_diffrn_ambient_temperature 153.1500
_diffrn_detector_area_resol_mean 28.5714
_diffrn_measured_fraction_theta_full 1.000
_diffrn_measured_fraction_theta_max 1.000
_diffrn_measurement_device_type Molybdenum
_diffrn_measurement_method dtprofit.ref
_diffrn_radiation_monochromator graphite
_diffrn_radiation_source 'fine-focus sealed tube'
_diffrn_radiation_type MoK\a
_diffrn_radiation_wavelength 0.71073
_diffrn_reflns_av_R_equivalents 0.0484
_diffrn_reflns_av_sigmaI/netI 0.0525
_diffrn_reflns_limit_h_max 10
_diffrn_reflns_limit_h_min -8
_diffrn_reflns_limit_k_max 10
_diffrn_reflns_limit_k_min -11
_diffrn_reflns_limit_l_max 20
_diffrn_reflns_limit_l_min -20
_diffrn_reflns_number 7147
_diffrn_reflns_theta_full 31.45
_diffrn_reflns_theta_max 31.45
_diffrn_reflns_theta_min 2.91
_exptl_absorpt_coefficient_mu 8.439
_exptl_absorpt_correction_T_max 1.0000
_exptl_absorpt_correction_T_min 0.4890
_exptl_absorpt_correction_type multi-scan
_exptl_absorpt_process_details 'face indexed'
_exptl_crystal_colour Colorless
_exptl_crystal_density_diffrn 3.832
_exptl_crystal_density_method 'not measured'
_exptl_crystal_description Prism
_exptl_crystal_F_000 720.0
_exptl_crystal_size_max 0.2400
_exptl_crystal_size_mid 0.2300
_exptl_crystal_size_min 0.0400
_refine_diff_density_max 1.211
_refine_diff_density_min -1.574
_refine_diff_density_rms 0.244
_refine_ls_abs_structure_details 'Flack H D (1983), Acta Cryst. A39, 876-881'
_refine_ls_abs_structure_Flack 0.16(6)
_refine_ls_extinction_coef 0.0089(5)
_refine_ls_extinction_expression Fc^*^=kFc[1+0.001xFc^2^\l^3^/sin(2\q)]^-1/4^
_refine_ls_extinction_method SHELXL
_refine_ls_goodness_of_fit_ref 1.010
_refine_ls_hydrogen_treatment constr
_refine_ls_matrix_type full
_refine_ls_number_parameters 94
_refine_ls_number_reflns 1575
_refine_ls_number_restraints 25
_refine_ls_restrained_S_all 1.002
_refine_ls_R_factor_all 0.0502
_refine_ls_R_factor_gt 0.0363
_refine_ls_shift/su_max 0.000
_refine_ls_shift/su_mean 0.000
_refine_ls_structure_factor_coef Fsqd
_refine_ls_weighting_details 'calc w=1/[\s^2^(Fo^2^)+(0.0288P)^2^+0.0000P] where P=(Fo^2^+2Fc^2^)/3'
_refine_ls_weighting_scheme calc
_refine_ls_wR_factor_gt 0.0768
_refine_ls_wR_factor_ref 0.0825
_reflns_number_gt 1205
_reflns_number_total 1575
_reflns_threshold_expression >2sigma(I)
_cod_data_source_file cm6b04403_si_002.cif
_cod_data_source_block shelxl
_cod_depositor_comments
;
The following automatic conversions were performed:

data item '_exptl_absorpt_correction_type' value 'Multi-scan' was
changed to 'multi-scan' in accordance with the
/home/saulius/struct/COD-crude-data/automatic-downloads/DataCite-retrospective/ACS/depositions/lib/dictionaries/cif_core.dic
dictionary named 'cif_core.dic' version 2.4.2 last updated on
2011-04-26.

Automatic conversion script
Id: cif_fix_values 6909 2019-04-08 15:41:33Z antanas 
;
_cod_original_cell_volume 704.9(2)
_cod_database_code 4003330

loop_
_symmetry_equiv_pos_as_xyz
'x, y, z'
'-y, x-y, z'
'-x+y, -x, z'
'-x, -y, z+1/2'
'y, -x+y, z+1/2'
'x-y, x, z+1/2'

loop_
_atom_site_label
_atom_site_type_symbol
_atom_site_fract_x
_atom_site_fract_y
_atom_site_fract_z
_atom_site_U_iso_or_equiv
_atom_site_adp_type
_atom_site_occupancy
_atom_site_symmetry_multiplicity
_atom_site_calc_flag
_atom_site_refinement_flags
Ba1 Ba -0.00164(4) 0.32815(4) 0.6855(5) 0.00875(13) Uani 1 1 d .
O1 O 0.5626(5) 0.4350(5) 0.4184(3) 0.0124(14) Uani 1 1 d .
O2 O 0.2077(5) 0.1026(5) 0.4526(3) 0.0069(10) Uani 1 1 d .
O3 O 0.2306(5) 0.4600(5) 0.4357(4) 0.0084(7) Uani 1 1 d .
F1 F -0.3333 0.3333 0.7203(5) 0.0194(17) Uani 1 3 d S
F2 F 0.0000 0.0000 0.6360(5) 0.0129(13) Uani 1 3 d S
F3 F 0.3333 0.6667 0.7093(5) 0.0203(17) Uani 1 3 d S
F4 F 0.3805(5) 0.3739(5) 0.5826(3) 0.0170(8) Uani 1 1 d .
F5 F 0.2787(5) 0.2784(5) 0.7878(4) 0.0128(7) Uani 1 1 d .
B1 B 0.0000 0.0000 0.4580(7) 0.0042(11) Uani 1 3 d SU
B2 B 0.3333 0.6667 0.4348(8) 0.0069(11) Uani 1 3 d SU
B3 B 0.6667 0.3333 0.4144(8) 0.0115(12) Uani 1 3 d SU
Be1 Be 0.3239(12) 0.3208(12) 0.8957(18) 0.006(4) Uani 1 1 d U
Be2 Be 0.3440(10) 0.3429(10) 0.4745(18) 0.007(4) Uani 1 1 d .

loop_
_atom_site_aniso_label
_atom_site_aniso_U_11
_atom_site_aniso_U_22
_atom_site_aniso_U_33
_atom_site_aniso_U_23
_atom_site_aniso_U_13
_atom_site_aniso_U_12
Ba1 0.00761(17) 0.00788(17) 0.01081(18) 0.0010(3) -0.00048(16) 0.00390(11)
O1 0.0054(17) 0.0048(17) 0.026(4) 0.0060(16) 0.0003(17) 0.0019(14)
O2 0.0081(16) 0.0063(15) 0.006(3) 0.0008(14) 0.0021(15) 0.0032(13)
O3 0.0059(16) 0.0079(16) 0.013(2) -0.0006(17) -0.0005(16) 0.0048(14)
F1 0.0047(15) 0.0047(15) 0.049(5) 0.000 0.000 0.0024(8)
F2 0.0105(17) 0.0105(17) 0.018(3) 0.000 0.000 0.0053(9)
F3 0.0083(15) 0.0083(15) 0.044(5) 0.000 0.000 0.0041(8)
F4 0.0203(16) 0.0175(16) 0.0062(19) -0.0004(15) -0.0030(17) 0.0043(14)
F5 0.0209(17) 0.0160(15) 0.0070(18) -0.0009(16) 0.0002(17) 0.0133(15)
B1 0.0043(10) 0.0043(10) 0.0040(15) 0.000 0.000 0.0021(5)
B2 0.0068(11) 0.0068(11) 0.0072(15) 0.000 0.000 0.0034(5)
B3 0.0116(11) 0.0116(11) 0.0114(16) 0.000 0.000 0.0058(6)
Be1 0.006(4) 0.006(4) 0.006(4) -0.0006(10) 0.0009(9) 0.0033(19)
Be2 0.010(5) 0.010(5) 0.003(5) -0.002(3) -0.003(3) 0.005(3)

loop_
_atom_type_symbol
_atom_type_description
_atom_type_scat_dispersion_real
_atom_type_scat_dispersion_imag
_atom_type_scat_source
Be Be 0.0005 0.0002 'International Tables Vol C Tables 4.2.6.8 and 6.1.1.4'
B B 0.0013 0.0007 'International Tables Vol C Tables 4.2.6.8 and 6.1.1.4'
O O 0.0106 0.0060 'International Tables Vol C Tables 4.2.6.8 and 6.1.1.4'
F F 0.0171 0.0103 'International Tables Vol C Tables 4.2.6.8 and 6.1.1.4'
Na Na 0.0362 0.0249 'International Tables Vol C Tables 4.2.6.8 and 6.1.1.4'
Ba Ba -0.3244 2.2819 'International Tables Vol C Tables 4.2.6.8 and 6.1.1.4'

loop_
_geom_angle_atom_site_label_1
_geom_angle_atom_site_label_2
_geom_angle_atom_site_label_3
_geom_angle
_geom_angle_site_symmetry_1
_geom_angle_site_symmetry_3
F3 Ba1 F1 116.35(9) . .
F3 Ba1 F2 121.07(5) . .
F1 Ba1 F2 122.53(4) . .
F3 Ba1 F4 69.88(12) . 3_565
F1 Ba1 F4 70.62(11) . 3_565
F2 Ba1 F4 131.9(4) . 3_565
F3 Ba1 F5 140.4(3) . 2
F1 Ba1 F5 66.62(12) . 2
F2 Ba1 F5 68.44(12) . 2
F4 Ba1 F5 135.98(9) 3_565 2
F3 Ba1 F5 67.89(11) . .
F1 Ba1 F5 137.3(3) . .
F2 Ba1 F5 68.17(12) . .
F4 Ba1 F5 137.06(9) 3_565 .
F5 Ba1 F5 84.2(2) 2 .
F3 Ba1 F4 157.8(3) . 2
F1 Ba1 F4 64.89(11) . 2
F2 Ba1 F4 63.16(13) . 2
F4 Ba1 F4 91.2(2) 3_565 2
F5 Ba1 F4 61.71(10) 2 2
F5 Ba1 F4 127.84(10) . 2
F3 Ba1 F4 62.97(11) . .
F1 Ba1 F4 162.0(3) . .
F2 Ba1 F4 61.96(12) . .
F4 Ba1 F4 93.4(2) 3_565 .
F5 Ba1 F4 126.61(10) 2 .
F5 Ba1 F4 60.46(10) . .
F4 Ba1 F4 108.5(2) 2 .
F3 Ba1 Ba1 149.46(4) . 2
F1 Ba1 Ba1 91.000(10) . 2
F2 Ba1 Ba1 33.40(10) . 2
F4 Ba1 Ba1 136.42(12) 3_565 2
F5 Ba1 Ba1 37.77(15) 2 2
F5 Ba1 Ba1 82.93(7) . 2
F4 Ba1 Ba1 45.69(9) 2 2
F4 Ba1 Ba1 95.35(6) . 2
F3 Ba1 Ba1 90.273(11) . 3
F1 Ba1 Ba1 149.23(6) . 3
F2 Ba1 Ba1 33.40(10) . 3
F4 Ba1 Ba1 137.15(12) 3_565 3
F5 Ba1 Ba1 83.12(7) 2 3
F5 Ba1 Ba1 37.48(14) . 3
F4 Ba1 Ba1 96.56(7) 2 3
F4 Ba1 Ba1 44.21(9) . 3
Ba1 Ba1 Ba1 60.0 2 3
F3 Ba1 Ba1 147.94(4) . 3_455
F1 Ba1 Ba1 31.72(6) . 3_455
F2 Ba1 Ba1 90.981(10) . 3_455
F4 Ba1 Ba1 88.65(5) 3_565 3_455
F5 Ba1 Ba1 48.60(11) 2 3_455
F5 Ba1 Ba1 132.83(11) . 3_455
F4 Ba1 Ba1 36.23(12) 2 3_455
F4 Ba1 Ba1 144.72(12) . 3_455
Ba1 Ba1 Ba1 61.018(10) 2 3_455
Ba1 Ba1 Ba1 121.018(10) 3 3_455
F3 Ba1 Ba1 88.718(12) . 2_565
F1 Ba1 Ba1 31.72(6) . 2_565
F2 Ba1 Ba1 147.49(10) . 2_565
F4 Ba1 Ba1 42.24(12) 3_565 2_565
F5 Ba1 Ba1 97.74(7) 2 2_565
F5 Ba1 Ba1 141.98(14) . 2_565
F4 Ba1 Ba1 84.33(7) 2 2_565
F4 Ba1 Ba1 135.03(9) . 2_565
Ba1 Ba1 Ba1 121.018(10) 2 2_565
Ba1 Ba1 Ba1 178.982(16) 3 2_565
Ba1 Ba1 Ba1 60.0 3_455 2_565
B3 O1 Be1 120.7(4) . 4_664
B3 O1 Be2 122.1(5) . .
Be1 O1 Be2 115.0(6) 4_664 .
B1 O2 Be2 122.6(4) . .
B1 O2 Be1 119.0(4) . 5_554
Be2 O2 Be1 116.6(6) . 5_554
B2 O3 Be1 123.5(5) . 6_554
B2 O3 Be2 119.0(4) . .
Be1 O3 Be2 117.5(5) 6_554 .
Ba1 F1 Ba1 116.56(12) . 3_455
Ba1 F1 Ba1 116.56(12) . 2_565
Ba1 F1 Ba1 116.56(12) 3_455 2_565
Ba1 F2 Ba1 113.20(19) 2 3
Ba1 F2 Ba1 113.20(19) 2 .
Ba1 F2 Ba1 113.20(19) 3 .
Ba1 F3 Ba1 118.38(8) 3_565 .
Ba1 F3 Ba1 118.38(8) 3_565 2_665
Ba1 F3 Ba1 118.38(8) . 2_665
Be2 F4 Ba1 132.3(4) . 2_665
Be2 F4 Ba1 113.3(3) . 3
Ba1 F4 Ba1 101.5(2) 2_665 3
Be2 F4 Ba1 110.6(4) . .
Ba1 F4 Ba1 100.5(2) 2_665 .
Ba1 F4 Ba1 90.10(17) 3 .
Be1 F5 Ba1 124.7(3) . 3
Be1 F5 Ba1 125.9(3) . .
Ba1 F5 Ba1 104.7(3) 3 .
O2 B1 O2 119.70(9) 3 .
O2 B1 O2 119.70(9) 3 2
O2 B1 O2 119.70(9) . 2
O3 B2 O3 119.992(19) 3_565 .
O3 B2 O3 119.992(19) 3_565 2_665
O3 B2 O3 119.992(19) . 2_665
O1 B3 O1 119.83(8) 2_655 3_665
O1 B3 O1 119.83(8) 2_655 .
O1 B3 O1 119.83(8) 3_665 .
F5 Be1 O3 111.9(9) . 5
F5 Be1 O1 111.2(11) . 4_665
O3 Be1 O1 109.5(9) 5 4_665
F5 Be1 O2 107.5(8) . 6
O3 Be1 O2 107.9(11) 5 6
O1 Be1 O2 108.7(9) 4_665 6
F4 Be2 O3 110.6(9) . .
F4 Be2 O2 109.0(11) . .
O3 Be2 O2 110.1(8) . .
F4 Be2 O1 109.7(7) . .
O3 Be2 O1 108.1(11) . .
O2 Be2 O1 109.4(9) . .

loop_
_geom_bond_atom_site_label_1
_geom_bond_atom_site_label_2
_geom_bond_distance
_geom_bond_site_symmetry_2
Ba1 F3 2.5902(12) .
Ba1 F1 2.5962(18) .
Ba1 F2 2.603(3) .
Ba1 F4 2.664(6) 3_565
Ba1 F5 2.735(5) 2
Ba1 F5 2.753(5) .
Ba1 F4 3.031(5) 2
Ba1 F4 3.110(5) .
Ba1 Ba1 4.3463(8) 2
Ba1 Ba1 4.3463(8) 3
Ba1 Ba1 4.4169(8) 3_455
Ba1 Ba1 4.4169(8) 2_565
O1 B3 1.360(4) .
O1 Be1 1.646(10) 4_664
O1 Be2 1.649(15) .
O2 B1 1.374(3) .
O2 Be2 1.621(9) .
O2 Be1 1.650(14) 5_554
O3 B2 1.365(3) .
O3 Be1 1.613(12) 6_554
O3 Be2 1.617(10) .
F1 Ba1 2.5962(18) 3_455
F1 Ba1 2.5962(18) 2_565
F2 Ba1 2.603(3) 2
F2 Ba1 2.603(3) 3
F3 Ba1 2.5902(12) 3_565
F3 Ba1 2.5902(12) 2_665
F4 Be2 1.53(3) .
F4 Ba1 2.664(6) 2_665
F4 Ba1 3.031(5) 3
F5 Be1 1.55(3) .
F5 Ba1 2.735(5) 3
B1 O2 1.374(3) 3
B1 O2 1.374(3) 2
B2 O3 1.365(3) 3_565
B2 O3 1.365(3) 2_665
B3 O1 1.360(4) 2_655
B3 O1 1.360(4) 3_665
Be1 O3 1.613(12) 5
Be1 O1 1.646(10) 4_665
Be1 O2 1.650(14) 6
